data_2222336
loop_
_publ_author_name
'Mechi, Lassaad'
'Chtiba, Samar'
'Hamdi, Naceur'
'Ben Hassen, Rached'

_publ_section_title 4-Hydroxy-3-[(2<i>E</i>)-3-(3,4,5-trimethoxyphenyl)prop-2-enoyl]-2<i>H</i>-chromen-2-one
_journal_coeditor_code HG2517
_journal_issue 7
_journal_name_full 'Acta Crystallographica Section E'
_journal_page_first o1652
_journal_page_last o1653
_journal_paper_doi 10.1107/S1600536809022569
_journal_volume 65
_journal_year 2009
_chemical_formula_iupac 'C21 H18 O7'
_chemical_formula_moiety 'C21 H18 O7'
_chemical_formula_sum 'C21 H18 O7'
_chemical_formula_weight 382.35
_chemical_melting_point 466
_chemical_name_systematic 4-Hydroxy-3-[(2<i>E</i>)-3-(3,4,5-trimethoxyphenyl)prop-2-enoyl]-2<i>H</i>-chromen-2-one
_space_group_IT_number 1
_symmetry_cell_setting triclinic
_symmetry_space_group_name_Hall 'P 1'
_symmetry_space_group_name_H-M 'P 1'
_atom_sites_solution_hydrogens geom
_atom_sites_solution_primary direct
_atom_sites_solution_secondary difmap
_audit_creation_method SHELXL-97
_cell_angle_alpha 74.549(10)
_cell_angle_beta 85.166(10)
_cell_angle_gamma 81.205(10)
_cell_formula_units_Z 1
_cell_length_a 4.1370(2)
_cell_length_b 8.1247(2)
_cell_length_c 14.4101(2)
_cell_measurement_reflns_used 25
_cell_measurement_temperature 293(2)
_cell_measurement_theta_max 15
_cell_measurement_theta_min 10
_cell_volume 460.87(4)
_computing_cell_refinement 'CAD-4 EXPRESS (Duisenberg, 1992; Mac\'i\<cek & Yordanov, 1992)'
_computing_data_collection 'CAD-4 EXPRESS (Duisenberg, 1992; Mac\'i\<cek & Yordanov, 1992)'
_computing_data_reduction 'XCAD4 (Harms & Wocadlo, 1995)'
_computing_molecular_graphics 'PLATON (Spek, 2009)'
_computing_publication_material 'WinGX (Farrugia, 1999)'
_computing_structure_refinement 'SHELXL97 (Sheldrick, 2008)'
_computing_structure_solution 'SHELXS97 (Sheldrick, 2008)'
_diffrn_ambient_temperature 293(2)
_diffrn_measured_fraction_theta_full 0.977
_diffrn_measured_fraction_theta_max 0.977
_diffrn_measurement_device_type 'Enraf--Nonius CAD-4'
_diffrn_measurement_method \w/2\q
_diffrn_radiation_monochromator graphite
_diffrn_radiation_source 'fine-focus sealed tube'
_diffrn_radiation_type MoK\a
_diffrn_radiation_wavelength 0.71073
_diffrn_reflns_av_R_equivalents 0.038
_diffrn_reflns_av_sigmaI/netI 0.0593
_diffrn_reflns_limit_h_max 5
_diffrn_reflns_limit_h_min -5
_diffrn_reflns_limit_k_max 10
_diffrn_reflns_limit_k_min -10
_diffrn_reflns_limit_l_max 18
_diffrn_reflns_limit_l_min -18
_diffrn_reflns_number 3575
_diffrn_reflns_theta_full 26.97
_diffrn_reflns_theta_max 26.97
_diffrn_reflns_theta_min 2.63
_diffrn_standards_decay_% 1.1
_diffrn_standards_interval_time 120
_diffrn_standards_number 2
_exptl_absorpt_coefficient_mu 0.104
_exptl_absorpt_correction_T_max 0.99
_exptl_absorpt_correction_T_min 0.981
_exptl_absorpt_correction_type psi-scan
_exptl_absorpt_process_details '(North <i>et al.</i>, 1968)'
_exptl_crystal_colour 'Pale Yellow'
_exptl_crystal_density_diffrn 1.378
_exptl_crystal_density_method 'not measured'
_exptl_crystal_description prism
_exptl_crystal_F_000 200
_exptl_crystal_size_max 0.16
_exptl_crystal_size_mid 0.13
_exptl_crystal_size_min 0.10
_refine_diff_density_max 0.123
_refine_diff_density_min -0.188
_refine_ls_extinction_method none
_refine_ls_goodness_of_fit_ref 1.089
_refine_ls_hydrogen_treatment mixed
_refine_ls_matrix_type full
_refine_ls_number_parameters 257
_refine_ls_number_reflns 1974
_refine_ls_number_restraints 3
_refine_ls_restrained_S_all 1.088
_refine_ls_R_factor_all 0.0957
_refine_ls_R_factor_gt 0.0454
_refine_ls_shift/su_max 0.000
_refine_ls_shift/su_mean 0.000
_refine_ls_structure_factor_coef Fsqd
_refine_ls_weighting_details 'calc w=1/[\s^2^(Fo^2^)+(0.0571P)^2^+0.0544P] where P=(Fo^2^+2Fc^2^)/3'
_refine_ls_weighting_scheme calc
_refine_ls_wR_factor_gt 0.1064
_refine_ls_wR_factor_ref 0.1356
_reflns_number_gt 1200
_reflns_number_total 1974
_reflns_threshold_expression I>2\s(I)
_cod_data_source_file hg2517.cif
_cod_data_source_block I
_cod_database_code 2222336
_cod_database_fobs_code 2222336

loop_
_symmetry_equiv_pos_as_xyz
'x, y, z'

loop_
_atom_site_type_symbol
_atom_site_label
_atom_site_fract_x
_atom_site_fract_y
_atom_site_fract_z
_atom_site_U_iso_or_equiv
_atom_site_adp_type
_atom_site_calc_flag
_atom_site_refinement_flags
_atom_site_occupancy
_atom_site_disorder_assembly
_atom_site_disorder_group
O O1 0.2654(9) -0.1096(4) 0.5125(2) 0.0645(9) Uani d . 1 . .
C C8 0.4138(11) 0.1778(6) 0.4904(3) 0.0540(12) Uani d . 1 . .
O O4 0.5686(10) 0.4521(5) 0.4679(2) 0.0763(11) Uani d . 1 . .
C C7 0.3170(11) 0.2208(6) 0.3944(3) 0.0540(12) Uani d . 1 . .
C C4 0.1785(11) 0.0992(6) 0.3577(3) 0.0529(12) Uani d . 1 . .
O O3 0.3412(9) 0.3741(5) 0.3374(2) 0.0727(10) Uani d . 1 . .
O O7 0.9754(9) 0.6931(4) 0.8955(2) 0.0676(10) Uani d . 1 . .
C C14 0.8343(12) 0.5498(6) 0.7785(3) 0.0574(12) Uani d . 1 . .
H H14 0.8904 0.6386 0.7268 0.069 Uiso calc R 1 . .
C C15 0.8677(11) 0.5584(6) 0.8721(3) 0.0550(12) Uani d . 1 . .
C C5 0.1553(11) -0.0634(6) 0.4199(3) 0.0563(12) Uani d . 1 . .
C C11 0.5772(13) 0.2864(7) 0.6294(3) 0.0620(13) Uani d . 1 . .
H H11 0.5408 0.1837 0.6737 0.074 Uiso calc R 1 . .
C C18 0.6315(12) 0.2749(6) 0.8389(3) 0.0550(12) Uani d . 1 . .
H H18 0.5527 0.1810 0.8277 0.066 Uiso calc R 1 . .
C C17 0.6645(11) 0.2824(6) 0.9330(3) 0.0574(13) Uani d . 1 . .
C C10 0.5255(12) 0.3065(6) 0.5273(3) 0.0557(12) Uani d . 1 . .
O O6 0.8319(9) 0.4264(5) 1.0432(2) 0.0717(10) Uani d . 1 . .
O O2 0.5147(10) -0.0605(5) 0.6284(2) 0.0818(12) Uani d . 1 . .
O O5 0.5901(9) 0.1598(4) 1.0150(2) 0.0676(10) Uani d . 1 . .
C C16 0.7836(12) 0.4233(7) 0.9499(3) 0.0574(12) Uani d . 1 . .
C C13 0.7168(11) 0.4083(6) 0.7613(3) 0.0533(12) Uani d . 1 . .
C C12 0.6741(12) 0.4098(6) 0.6607(3) 0.0567(12) Uani d . 1 . .
H H12 0.7201 0.5080 0.6139 0.068 Uiso calc R 1 . .
C C9 0.4048(11) 0.0011(6) 0.5495(3) 0.0561(12) Uani d . 1 . .
C C6 0.0243(14) -0.1878(8) 0.3905(4) 0.0703(14) Uani d . 1 . .
H H6 0.0077 -0.2955 0.4324 0.084 Uiso calc R 1 . .
C C3 0.0705(12) 0.1366(7) 0.2638(3) 0.0658(14) Uani d . 1 . .
H H3 0.0857 0.2442 0.2216 0.079 Uiso calc R 1 . .
C C2 -0.0584(14) 0.0129(8) 0.2341(4) 0.0771(17) Uani d . 1 . .
H H2 -0.1300 0.0374 0.1718 0.093 Uiso calc R 1 . .
C C19 1.0800(14) 0.8268(7) 0.8172(4) 0.0708(14) Uani d . 1 . .
H H19A 1.1521 0.9128 0.8421 0.106 Uiso calc R 1 . .
H H19B 0.9008 0.8784 0.7762 0.106 Uiso calc R 1 . .
H H19C 1.2573 0.7788 0.7808 0.106 Uiso calc R 1 . .
C C21 0.4581(15) 0.0164(7) 1.0030(4) 0.0723(15) Uani d . 1 . .
H H21A 0.4186 -0.0602 1.0649 0.108 Uiso calc R 1 . .
H H21B 0.6104 -0.0433 0.9650 0.108 Uiso calc R 1 . .
H H21C 0.2559 0.0555 0.9708 0.108 Uiso calc R 1 . .
C C1 -0.0816(14) -0.1476(9) 0.2969(4) 0.0784(16) Uani d . 1 . .
H H1 -0.1693 -0.2298 0.2762 0.094 Uiso calc R 1 . .
C C20 0.5788(16) 0.5207(8) 1.0864(4) 0.0821(16) Uani d . 1 . .
H H20A 0.6344 0.5155 1.1506 0.123 Uiso calc R 1 . .
H H20B 0.3794 0.4724 1.0890 0.123 Uiso calc R 1 . .
H H20C 0.5495 0.6385 1.0492 0.123 Uiso calc R 1 . .
H H4 0.478(14) 0.441(7) 0.387(4) 0.086(17) Uiso d . 1 . .

loop_
_atom_site_aniso_label
_atom_site_aniso_U_11
_atom_site_aniso_U_22
_atom_site_aniso_U_33
_atom_site_aniso_U_12
_atom_site_aniso_U_13
_atom_site_aniso_U_23
O1 0.080(2) 0.064(2) 0.0421(17) -0.0060(18) -0.0092(15) -0.0010(15)
C8 0.057(3) 0.063(3) 0.036(2) 0.003(2) -0.0032(19) -0.009(2)
O4 0.113(3) 0.070(2) 0.0431(19) -0.015(2) -0.0111(19) -0.0063(17)
C7 0.058(3) 0.063(3) 0.033(2) 0.001(2) 0.005(2) -0.005(2)
C4 0.054(3) 0.062(3) 0.037(2) 0.004(2) -0.006(2) -0.010(2)
O3 0.107(3) 0.069(2) 0.0371(17) -0.009(2) -0.0028(17) -0.0052(16)
O7 0.081(3) 0.067(2) 0.055(2) -0.0096(18) -0.0085(17) -0.0155(17)
C14 0.062(3) 0.055(3) 0.047(2) 0.005(2) -0.004(2) -0.006(2)
C15 0.052(3) 0.065(3) 0.047(3) 0.007(2) -0.013(2) -0.020(2)
C5 0.053(3) 0.069(3) 0.042(2) 0.002(2) 0.001(2) -0.013(2)
C11 0.073(3) 0.068(3) 0.039(2) 0.003(3) -0.006(2) -0.008(2)
C18 0.066(3) 0.051(3) 0.044(2) 0.001(2) -0.011(2) -0.009(2)
C17 0.064(3) 0.062(3) 0.046(2) 0.006(2) -0.007(2) -0.019(2)
C10 0.065(3) 0.065(3) 0.031(2) 0.002(2) -0.0040(19) -0.007(2)
O6 0.084(2) 0.086(2) 0.0477(18) 0.0038(19) -0.0186(17) -0.0248(18)
O2 0.119(3) 0.074(2) 0.0463(19) -0.012(2) -0.031(2) 0.0023(16)
O5 0.093(3) 0.069(2) 0.0383(16) -0.0153(19) -0.0088(16) -0.0046(15)
C16 0.063(3) 0.065(3) 0.040(2) 0.005(2) -0.013(2) -0.012(2)
C13 0.059(3) 0.054(3) 0.042(2) 0.010(2) -0.009(2) -0.012(2)
C12 0.069(3) 0.062(3) 0.035(2) 0.000(2) -0.009(2) -0.008(2)
C9 0.060(3) 0.062(3) 0.043(3) -0.007(2) -0.006(2) -0.008(2)
C6 0.072(3) 0.077(3) 0.062(3) -0.014(3) 0.008(3) -0.018(3)
C3 0.066(3) 0.090(4) 0.040(2) -0.003(3) -0.008(2) -0.016(2)
C2 0.071(4) 0.107(5) 0.048(3) 0.001(3) -0.011(3) -0.016(3)
C19 0.073(4) 0.073(3) 0.062(3) -0.006(3) -0.014(3) -0.010(3)
C21 0.094(4) 0.073(3) 0.051(3) -0.022(3) 0.002(3) -0.013(3)
C1 0.071(4) 0.102(5) 0.072(4) -0.013(3) -0.006(3) -0.039(3)
C20 0.097(4) 0.095(4) 0.054(3) -0.003(3) 0.000(3) -0.026(3)

loop_
_atom_type_symbol
_atom_type_description
_atom_type_scat_dispersion_real
_atom_type_scat_dispersion_imag
_atom_type_scat_source
C C 0.0033 0.0016 'International Tables Vol C Tables 4.2.6.8 and 6.1.1.4'
H H 0.0000 0.0000 'International Tables Vol C Tables 4.2.6.8 and 6.1.1.4'
O O 0.0106 0.0060 'International Tables Vol C Tables 4.2.6.8 and 6.1.1.4'

loop_
_geom_angle_atom_site_label_1
_geom_angle_atom_site_label_2
_geom_angle_atom_site_label_3
_geom_angle_site_symmetry_1
_geom_angle_site_symmetry_3
_geom_angle
_geom_angle_publ_flag
C9 O1 C5 . . 122.3(4) ?
C7 C8 C10 . . 119.6(4) ?
C7 C8 C9 . . 118.8(4) ?
C10 C8 C9 . . 121.7(4) ?
C10 O4 H4 . . 104(3) ?
O3 C7 C8 . . 120.7(4) ?
O3 C7 C4 . . 118.4(4) ?
C8 C7 C4 . . 120.9(4) ?
C5 C4 C3 . . 119.3(4) ?
C5 C4 C7 . . 117.4(4) ?
C3 C4 C7 . . 123.3(4) ?
C7 O3 H4 . . 102(3) ?
C15 O7 C19 . . 116.8(4) ?
C15 C14 C13 . . 120.5(4) ?
C15 C14 H14 . . 119.8 ?
C13 C14 H14 . . 119.8 ?
O7 C15 C14 . . 124.4(4) ?
O7 C15 C16 . . 116.2(4) ?
C14 C15 C16 . . 119.4(4) ?
O1 C5 C6 . . 116.8(4) ?
O1 C5 C4 . . 122.1(4) ?
C6 C5 C4 . . 121.1(4) ?
C12 C11 C10 . . 122.3(5) ?
C12 C11 H11 . . 118.9 ?
C10 C11 H11 . . 118.9 ?
C17 C18 C13 . . 120.1(4) ?
C17 C18 H18 . . 120.0 ?
C13 C18 H18 . . 120.0 ?
O5 C17 C18 . . 125.6(4) ?
O5 C17 C16 . . 114.5(4) ?
C18 C17 C16 . . 120.0(4) ?
O4 C10 C8 . . 118.3(4) ?
O4 C10 C11 . . 117.4(5) ?
C8 C10 C11 . . 124.2(4) ?
C16 O6 C20 . . 115.6(4) ?
C17 O5 C21 . . 117.3(4) ?
O6 C16 C17 . . 119.9(4) ?
O6 C16 C15 . . 119.9(4) ?
C17 C16 C15 . . 120.2(4) ?
C18 C13 C14 . . 119.8(4) ?
C18 C13 C12 . . 122.2(4) ?
C14 C13 C12 . . 118.0(4) ?
C11 C12 C13 . . 127.2(4) ?
C11 C12 H12 . . 116.4 ?
C13 C12 H12 . . 116.4 ?
O2 C9 O1 . . 115.4(4) ?
O2 C9 C8 . . 126.4(5) ?
O1 C9 C8 . . 118.2(4) ?
C5 C6 C1 . . 118.5(5) ?
C5 C6 H6 . . 120.8 ?
C1 C6 H6 . . 120.8 ?
C2 C3 C4 . . 119.7(5) ?
C2 C3 H3 . . 120.1 ?
C4 C3 H3 . . 120.1 ?
C3 C2 C1 . . 120.3(5) ?
C3 C2 H2 . . 119.9 ?
C1 C2 H2 . . 119.9 ?
O7 C19 H19A . . 109.5 ?
O7 C19 H19B . . 109.5 ?
H19A C19 H19B . . 109.5 ?
O7 C19 H19C . . 109.5 ?
H19A C19 H19C . . 109.5 ?
H19B C19 H19C . . 109.5 ?
O5 C21 H21A . . 109.5 ?
O5 C21 H21B . . 109.5 ?
H21A C21 H21B . . 109.5 ?
O5 C21 H21C . . 109.5 ?
H21A C21 H21C . . 109.5 ?
H21B C21 H21C . . 109.5 ?
C2 C1 C6 . . 121.0(5) ?
C2 C1 H1 . . 119.5 ?
C6 C1 H1 . . 119.5 ?
O6 C20 H20A . . 109.5 ?
O6 C20 H20B . . 109.5 ?
H20A C20 H20B . . 109.5 ?
O6 C20 H20C . . 109.5 ?
H20A C20 H20C . . 109.5 ?
H20B C20 H20C . . 109.5 ?

loop_
_geom_bond_atom_site_label_1
_geom_bond_atom_site_label_2
_geom_bond_site_symmetry_2
_geom_bond_distance
_geom_bond_publ_flag
O1 C9 . 1.375(6) ?
O1 C5 . 1.384(5) ?
C8 C7 . 1.410(6) ?
C8 C10 . 1.440(7) ?
C8 C9 . 1.466(6) ?
O4 C10 . 1.290(6) ?
O4 H4 . 1.28(7) ?
C7 O3 . 1.310(5) ?
C7 C4 . 1.445(6) ?
C4 C5 . 1.396(6) ?
C4 C3 . 1.402(6) ?
O3 H4 . 1.22(7) ?
O7 C15 . 1.372(6) ?
O7 C19 . 1.431(6) ?
C14 C15 . 1.389(6) ?
C14 C13 . 1.401(7) ?
C14 H14 . 0.9300 ?
C15 C16 . 1.406(6) ?
C5 C6 . 1.388(7) ?
C11 C12 . 1.329(7) ?
C11 C10 . 1.467(6) ?
C11 H11 . 0.9300 ?
C18 C17 . 1.392(6) ?
C18 C13 . 1.398(6) ?
C18 H18 . 0.9300 ?
C17 O5 . 1.375(6) ?
C17 C16 . 1.397(6) ?
O6 C16 . 1.383(5) ?
O6 C20 . 1.403(6) ?
O2 C9 . 1.210(5) ?
O5 C21 . 1.415(6) ?
C13 C12 . 1.471(6) ?
C12 H12 . 0.9300 ?
C6 C1 . 1.392(8) ?
C6 H6 . 0.9300 ?
C3 C2 . 1.381(8) ?
C3 H3 . 0.9300 ?
C2 C1 . 1.387(9) ?
C2 H2 . 0.9300 ?
C19 H19A . 0.9600 ?
C19 H19B . 0.9600 ?
C19 H19C . 0.9600 ?
C21 H21A . 0.9600 ?
C21 H21B . 0.9600 ?
C21 H21C . 0.9600 ?
C1 H1 . 0.9300 ?
C20 H20A . 0.9600 ?
C20 H20B . 0.9600 ?
C20 H20C . 0.9600 ?

loop_
_geom_hbond_atom_site_label_D
_geom_hbond_atom_site_label_H
_geom_hbond_atom_site_label_A
_geom_hbond_site_symmetry_A
_geom_hbond_distance_DH
_geom_hbond_distance_HA
_geom_hbond_distance_DA
_geom_hbond_angle_DHA
O3 H4 O4 . 1.22(6) 1.28(6) 2.437(5) 153(5)
C2 H2 O5 1_454 0.93 2.52 3.427(6) 166.6
C20 H20B O6 1_455 0.96 2.52 3.439(8) 160.3
C19 H19C O2 1_665 0.96 2.48 3.135(7) 125.1
C11 H11 O2 . 0.93 2.27 2.873(7) 122.2
C12 H12 O4 . 0.93 2.42 2.772(5) 102.4

loop_
_cod_related_entry_id
_cod_related_entry_database
_cod_related_entry_code
1 ChemSpider 30655811
